data_7007808
loop_
_publ_author_name
'Kohl, Stephan W.'
'Heinemann, Frank W.'
'Hummert, Markus'
'Bauer, Walter'
'Grohmann, Andreas'

_publ_section_title
;
 Solvent dependent reactivity: solvent activation vs. solvent
 coordination in alkylphosphane iron complexes.
;
_journal_issue 47
_journal_name_full 'Dalton transactions (Cambridge, England : 2003)'
_journal_page_first 5583
_journal_page_last 5592
_journal_paper_doi 10.1039/b610792c
_journal_year 2006
_chemical_absolute_configuration ad
_chemical_formula_moiety 'C22 H41 D4 Fe N O P4, 2(B F4), 0.705(H2 O)'
_chemical_formula_sum 'C22 H42.41 B2 D4 F8 Fe N O1.705 P4'
_chemical_formula_weight 708.88
_chemical_name_systematic
;
?
;
_space_group_IT_number 19
_symmetry_cell_setting orthorhombic
_symmetry_space_group_name_Hall 'P 2ac 2ab'
_symmetry_space_group_name_H-M 'P 21 21 21'
_atom_sites_solution_hydrogens geom
_atom_sites_solution_primary direct
_atom_sites_solution_secondary difmap
_audit_creation_method SHELXL-97
_cell_angle_alpha 90.00
_cell_angle_beta 90.00
_cell_angle_gamma 90.00
_cell_formula_units_Z 4
_cell_length_a 10.8551(5)
_cell_length_b 12.0360(10)
_cell_length_c 23.698(2)
_cell_measurement_reflns_used 156
_cell_measurement_temperature 100(2)
_cell_measurement_theta_max 20.00
_cell_measurement_theta_min 6.00
_cell_volume 3096.2(4)
_computing_cell_refinement 'EVALCCD (Duisenberg, 2003)'
_computing_data_collection 'COLLECT (Bruker-Nonius, 2002)'
_computing_data_reduction 'EVALCCD (Duisenberg, 2003)'
_computing_molecular_graphics 'SHELXTL 6.12 (Bruker AXS, 2002)'
_computing_publication_material 'SHELXTL 6.12 (Bruker AXS, 2002)'
_computing_structure_refinement 'SHELXTL 6.12 (Bruker AXS, 2002)'
_computing_structure_solution 'SHELXTL 6.12 (Bruker AXS, 2002)'
_diffrn_ambient_temperature 100(2)
_diffrn_detector_area_resol_mean 9
_diffrn_measured_fraction_theta_full 0.998
_diffrn_measured_fraction_theta_max 0.998
_diffrn_measurement_device_type 'Bruker-Nonius KappaCCD'
_diffrn_measurement_method
;
\f- and \w-rotations with 1.40 \% and 399 sec per frame
;
_diffrn_radiation_monochromator graphite
_diffrn_radiation_source 'fine-focus sealed tube'
_diffrn_radiation_type MoK\a
_diffrn_radiation_wavelength 0.71073
_diffrn_reflns_av_R_equivalents 0.0537
_diffrn_reflns_av_sigmaI/netI 0.0448
_diffrn_reflns_limit_h_max 12
_diffrn_reflns_limit_h_min -13
_diffrn_reflns_limit_k_max 15
_diffrn_reflns_limit_k_min -15
_diffrn_reflns_limit_l_max 29
_diffrn_reflns_limit_l_min -29
_diffrn_reflns_number 45185
_diffrn_reflns_theta_full 26.37
_diffrn_reflns_theta_max 26.37
_diffrn_reflns_theta_min 3.06
_exptl_absorpt_coefficient_mu 0.764
_exptl_absorpt_correction_T_max 0.940
_exptl_absorpt_correction_T_min 0.758
_exptl_absorpt_correction_type multi-scan
_exptl_absorpt_process_details 'SADABS, Bruker AXS, 2002'
_exptl_crystal_colour red
_exptl_crystal_density_diffrn 1.512
_exptl_crystal_density_method 'not measured'
_exptl_crystal_description plate
_exptl_crystal_F_000 1465
_exptl_crystal_size_max 0.24
_exptl_crystal_size_mid 0.18
_exptl_crystal_size_min 0.08
_refine_diff_density_max 0.810
_refine_diff_density_min -0.362
_refine_diff_density_rms 0.080
_refine_ls_abs_structure_details
;
Flack H D (1983), Acta Cryst. A39, 876-881
3561 Friedel pairs used in the refinement of Flack parameter
;
_refine_ls_abs_structure_Flack 0.01(2)
_refine_ls_extinction_method none
_refine_ls_goodness_of_fit_ref 1.066
_refine_ls_hydrogen_treatment constr
_refine_ls_matrix_type full
_refine_ls_number_parameters 400
_refine_ls_number_reflns 6329
_refine_ls_number_restraints 40
_refine_ls_restrained_S_all 1.076
_refine_ls_R_factor_all 0.0697
_refine_ls_R_factor_gt 0.0495
_refine_ls_shift/su_max 0.045
_refine_ls_shift/su_mean 0.003
_refine_ls_structure_factor_coef Fsqd
_refine_ls_weighting_details 'calc w=1/[\s^2^(Fo^2^)+(0.0696P)^2^+2.3966P] where P=(Fo^2^+2Fc^2^)/3'
_refine_ls_weighting_scheme calc
_refine_ls_wR_factor_gt 0.1188
_refine_ls_wR_factor_ref 0.1287
_reflns_number_gt 5106
_reflns_number_total 6329
_reflns_threshold_expression >2sigma(I)
_cod_data_source_file b610792c.txt
_cod_data_source_block ag0504
_cod_original_sg_symbol_Hall P2ac2ab
_cod_original_sg_symbol_H-M P2(1)2(1)2(1)
_cod_database_code 7007808

loop_
_symmetry_equiv_pos_as_xyz
'x, y, z'
'-x+1/2, -y, z+1/2'
'-x, y+1/2, -z+1/2'
'x+1/2, -y+1/2, -z'

loop_
_atom_site_label
_atom_site_type_symbol
_atom_site_fract_x
_atom_site_fract_y
_atom_site_fract_z
_atom_site_U_iso_or_equiv
_atom_site_adp_type
_atom_site_occupancy
_atom_site_symmetry_multiplicity
_atom_site_calc_flag
_atom_site_refinement_flags
_atom_site_disorder_assembly
_atom_site_disorder_group
Fe1 Fe 0.54580(5) 0.47969(5) 0.60357(2) 0.02810(16) Uani 1 1 d . . .
P1 P 0.67533(10) 0.35263(10) 0.64220(5) 0.0364(3) Uani 1 1 d . . .
P2 P 0.68301(12) 0.60786(11) 0.61917(5) 0.0374(3) Uani 1 1 d . . .
P3 P 0.39525(12) 0.60571(10) 0.59083(4) 0.0355(3) Uani 1 1 d . . .
P4 P 0.59418(12) 0.47074(12) 0.51326(5) 0.0438(3) Uani 1 1 d . A .
N1 N 0.4701(3) 0.4675(3) 0.68309(13) 0.0247(7) Uani 1 1 d . . .
O1 O 0.6122(4) 0.5942(4) 0.48753(14) 0.0672(12) Uani 1 1 d . . .
C1 C 0.5319(4) 0.4874(3) 0.73195(17) 0.0287(9) Uani 1 1 d . . .
C2 C 0.4719(4) 0.4757(4) 0.78360(17) 0.0338(10) Uani 1 1 d . . .
H2A H 0.5156 0.4886 0.8177 0.041 Uiso 1 1 calc R . .
C3 C 0.3503(4) 0.4460(4) 0.7854(2) 0.0410(12) Uani 1 1 d . . .
H3A H 0.3088 0.4408 0.8206 0.049 Uiso 1 1 calc R . .
C4 C 0.2893(4) 0.4238(4) 0.73661(19) 0.0385(11) Uani 1 1 d . . .
H4A H 0.2057 0.4006 0.7377 0.046 Uiso 1 1 calc R . .
C5 C 0.3486(4) 0.4351(4) 0.68539(18) 0.0312(10) Uani 1 1 d . . .
C6 C 0.6690(4) 0.5164(4) 0.73016(17) 0.0343(9) Uani 1 1 d . . .
C7 C 0.7423(4) 0.4182(4) 0.7054(2) 0.0413(12) Uani 1 1 d . . .
H7A H 0.7511 0.3608 0.7350 0.050 Uiso 1 1 calc R . .
H7B H 0.8261 0.4447 0.6958 0.050 Uiso 1 1 calc R . .
C8 C 0.6898(4) 0.6244(4) 0.69580(17) 0.0341(10) Uani 1 1 d . . .
H8A H 0.7715 0.6551 0.7059 0.041 Uiso 1 1 calc R . .
H8B H 0.6269 0.6795 0.7072 0.041 Uiso 1 1 calc R . .
C9 C 0.7212(4) 0.5398(4) 0.7898(2) 0.0417(11) Uani 1 1 d . . .
H9A H 0.6769 0.6024 0.8068 0.063 Uiso 1 1 calc R . .
H9B H 0.8090 0.5579 0.7870 0.063 Uiso 1 1 calc R . .
H9C H 0.7108 0.4737 0.8135 0.063 Uiso 1 1 calc R . .
C10 C 0.2566(4) 0.5205(4) 0.59905(19) 0.0412(10) Uani 1 1 d . . .
H10A H 0.1941 0.5630 0.6205 0.049 Uiso 1 1 calc R . .
H10B H 0.2219 0.5039 0.5613 0.049 Uiso 1 1 calc R . .
C11 C 0.3639(4) 0.3341(4) 0.59367(19) 0.0386(11) Uani 1 1 d . . .
H11A H 0.4467 0.3658 0.5901 0.058 Uiso 1 1 calc R . .
H11B H 0.3270 0.3264 0.5561 0.058 Uiso 1 1 calc R . .
H11C H 0.3692 0.2609 0.6116 0.058 Uiso 1 1 calc R . .
C12 C 0.2836(4) 0.4111(4) 0.62987(18) 0.0329(10) Uani 1 1 d . . .
C13 C 0.1610(4) 0.3491(5) 0.6379(2) 0.0476(12) Uani 1 1 d . . .
H13A H 0.1040 0.3957 0.6595 0.071 Uiso 1 1 calc R . .
H13B H 0.1758 0.2796 0.6584 0.071 Uiso 1 1 calc R . .
H13C H 0.1251 0.3323 0.6010 0.071 Uiso 1 1 calc R . .
C14 C 0.5966(5) 0.2318(4) 0.6723(2) 0.0421(11) Uani 1 1 d . . .
H14A H 0.6538 0.1907 0.6966 0.063 Uiso 1 1 calc R . .
H14B H 0.5679 0.1833 0.6418 0.063 Uiso 1 1 calc R . .
H14C H 0.5259 0.2567 0.6947 0.063 Uiso 1 1 calc R . .
C15 C 0.8078(5) 0.2827(6) 0.6106(3) 0.0673(19) Uani 1 1 d . . .
H15A H 0.8532 0.2423 0.6399 0.101 Uiso 1 1 calc R . .
H15B H 0.8621 0.3380 0.5932 0.101 Uiso 1 1 calc R . .
H15C H 0.7793 0.2303 0.5818 0.101 Uiso 1 1 calc R . .
C16 C 0.6663(6) 0.7499(4) 0.5938(2) 0.0549(15) Uani 1 1 d . . .
H16A H 0.7352 0.7950 0.6077 0.082 Uiso 1 1 calc R . .
H16B H 0.5886 0.7810 0.6077 0.082 Uiso 1 1 calc R . .
H16C H 0.6664 0.7503 0.5525 0.082 Uiso 1 1 calc R . .
C17 C 0.8416(5) 0.5857(5) 0.5968(2) 0.0568(15) Uani 1 1 d . . .
H17A H 0.8944 0.6430 0.6135 0.085 Uiso 1 1 calc R . .
H17B H 0.8464 0.5900 0.5556 0.085 Uiso 1 1 calc R . .
H17C H 0.8692 0.5123 0.6094 0.085 Uiso 1 1 calc R . .
C18 C 0.3743(5) 0.7105(4) 0.6461(2) 0.0458(12) Uani 1 1 d . . .
H18A H 0.2867 0.7292 0.6492 0.069 Uiso 1 1 calc R . .
H18B H 0.4213 0.7773 0.6364 0.069 Uiso 1 1 calc R . .
H18C H 0.4037 0.6809 0.6822 0.069 Uiso 1 1 calc R . .
C19 C 0.3652(6) 0.6868(5) 0.5277(2) 0.0587(16) Uani 1 1 d . . .
H19A H 0.2851 0.7237 0.5311 0.088 Uiso 0.67(2) 1 calc PR A 1
H19B H 0.3644 0.6376 0.4947 0.088 Uiso 0.67(2) 1 calc PR A 1
H19C H 0.4299 0.7429 0.5230 0.088 Uiso 0.67(2) 1 calc PR A 1
H19D H 0.3436 0.6368 0.4965 0.088 Uiso 0.33(2) 1 calc PR A 2
H19E H 0.4390 0.7293 0.5176 0.088 Uiso 0.33(2) 1 calc PR A 2
H19F H 0.2967 0.7380 0.5347 0.088 Uiso 0.33(2) 1 calc PR A 2
C20 C 0.7267(6) 0.3950(7) 0.4892(3) 0.078(2) Uani 1 1 d . . .
H20A H 0.7465 0.4173 0.4505 0.117 Uiso 0.67(2) 1 calc PR A 1
H20B H 0.7091 0.3152 0.4901 0.117 Uiso 0.67(2) 1 calc PR A 1
H20C H 0.7970 0.4112 0.5138 0.117 Uiso 0.67(2) 1 calc PR A 1
H20D H 0.7124 0.3687 0.4506 0.117 Uiso 0.33(2) 1 calc PR A 2
H20E H 0.7410 0.3312 0.5140 0.117 Uiso 0.33(2) 1 calc PR A 2
H20F H 0.7990 0.4437 0.4898 0.117 Uiso 0.33(2) 1 calc PR A 2
C21 C 0.4785(5) 0.4047(5) 0.46948(19) 0.0472(13) Uani 1 1 d . . .
H21A H 0.5088 0.3996 0.4306 0.071 Uiso 1 1 calc R A .
H21B H 0.4027 0.4488 0.4703 0.071 Uiso 1 1 calc R . .
H21C H 0.4616 0.3299 0.4839 0.071 Uiso 1 1 calc R . .
C22 C 0.6058(18) 0.6261(12) 0.4259(4) 0.082(5) Uani 0.67(2) 1 d PU A 1
H22A H 0.6215 0.7059 0.4219 0.123 Uiso 0.67(2) 1 calc PR A 1
H22B H 0.5237 0.6087 0.4111 0.123 Uiso 0.67(2) 1 calc PR A 1
H22C H 0.6680 0.5844 0.4047 0.123 Uiso 0.67(2) 1 calc PR A 1
C22' C 0.684(4) 0.584(3) 0.4340(10) 0.084(6) Uani 0.33(2) 1 d PU A 2
H22D H 0.7402 0.6474 0.4303 0.125 Uiso 0.33(2) 1 calc PR A 2
H22E H 0.6276 0.5825 0.4018 0.125 Uiso 0.33(2) 1 calc PR A 2
H22F H 0.7322 0.5149 0.4347 0.125 Uiso 0.33(2) 1 calc PR A 2
B1 B 0.0622(5) 0.4630(5) 0.4578(2) 0.0448(14) Uani 1 1 d D . .
F11 F 0.1792(3) 0.4808(3) 0.43986(17) 0.0771(11) Uani 1 1 d D . .
F12 F -0.0202(3) 0.4779(4) 0.41555(12) 0.0816(12) Uani 1 1 d D . .
F13 F 0.0352(3) 0.5336(4) 0.50048(16) 0.1012(16) Uani 1 1 d D . .
F14 F 0.0533(5) 0.3558(4) 0.4769(2) 0.1042(15) Uani 1 1 d D . .
B2 B 0.5499(7) 0.8261(8) 0.2741(4) 0.065(3) Uani 0.706(8) 1 d PD B 1
F21 F 0.4711(4) 0.7705(4) 0.2429(2) 0.0708(19) Uani 0.706(8) 1 d PD B 1
F22 F 0.5096(4) 0.9335(4) 0.2869(2) 0.0586(16) Uani 0.706(8) 1 d PD B 1
F23 F 0.6655(4) 0.8374(4) 0.2493(2) 0.0614(16) Uani 0.706(8) 1 d PD B 1
F24 F 0.5722(8) 0.7668(7) 0.3250(3) 0.118(3) Uani 0.706(8) 1 d PD B 1
B2' B 0.520(3) 0.799(3) 0.2726(13) 0.212(10) Uiso 0.294(8) 1 d PDU B 2
F21' F 0.449(3) 0.721(2) 0.2980(13) 0.208(11) Uiso 0.294(8) 1 d PDU B 2
F22' F 0.497(3) 0.902(3) 0.2987(15) 0.200(12) Uiso 0.294(8) 1 d PDU B 2
F23' F 0.536(3) 0.828(3) 0.2168(11) 0.227(11) Uiso 0.294(8) 1 d PDU B 2
F24' F 0.646(3) 0.777(3) 0.2872(14) 0.210(11) Uiso 0.294(8) 1 d PDU B 2
O2 O 0.4351(19) 0.5391(16) 0.3326(8) 0.255(8) Uiso 0.706(8) 1 d P B 1

loop_
_atom_site_aniso_label
_atom_site_aniso_U_11
_atom_site_aniso_U_22
_atom_site_aniso_U_33
_atom_site_aniso_U_23
_atom_site_aniso_U_13
_atom_site_aniso_U_12
Fe1 0.0279(3) 0.0293(3) 0.0271(3) -0.0062(3) 0.0027(2) -0.0008(3)
P1 0.0258(5) 0.0367(7) 0.0467(7) -0.0162(5) -0.0040(5) 0.0065(5)
P2 0.0407(6) 0.0396(7) 0.0320(6) -0.0106(5) 0.0089(5) -0.0131(5)
P3 0.0470(7) 0.0343(6) 0.0251(5) 0.0008(5) -0.0033(5) 0.0077(5)
P4 0.0456(7) 0.0519(8) 0.0339(6) -0.0182(6) 0.0116(5) -0.0138(6)
N1 0.0259(17) 0.0204(16) 0.0278(16) 0.0013(14) 0.0018(13) 0.0013(15)
O1 0.097(3) 0.072(3) 0.0325(18) -0.0100(19) 0.014(2) -0.040(3)
C1 0.033(2) 0.021(2) 0.031(2) 0.0013(17) -0.0065(17) 0.0054(18)
C2 0.046(3) 0.031(2) 0.024(2) 0.0058(19) -0.0057(18) 0.005(2)
C3 0.044(3) 0.045(3) 0.033(2) 0.011(2) 0.005(2) 0.000(2)
C4 0.034(2) 0.044(3) 0.038(3) 0.004(2) 0.0023(19) -0.005(2)
C5 0.029(2) 0.030(2) 0.035(2) -0.0039(18) -0.0002(18) 0.0013(17)
C6 0.032(2) 0.037(2) 0.034(2) -0.005(2) -0.0069(18) 0.006(2)
C7 0.026(2) 0.045(3) 0.053(3) -0.015(2) -0.013(2) 0.006(2)
C8 0.039(2) 0.032(2) 0.032(2) -0.0093(18) 0.0035(18) -0.007(2)
C9 0.039(2) 0.043(3) 0.044(3) -0.004(2) -0.011(2) 0.000(2)
C10 0.033(2) 0.057(3) 0.033(2) -0.008(2) -0.0090(19) 0.008(2)
C11 0.028(2) 0.047(3) 0.041(3) -0.011(2) 0.0000(19) -0.0060(19)
C12 0.027(2) 0.036(3) 0.035(2) -0.005(2) -0.0002(17) -0.0007(18)
C13 0.031(2) 0.063(3) 0.049(3) -0.012(3) 0.000(2) -0.013(2)
C14 0.043(3) 0.028(2) 0.055(3) -0.006(2) -0.011(2) 0.006(2)
C15 0.036(3) 0.077(4) 0.089(4) -0.053(4) -0.001(3) 0.021(3)
C16 0.089(4) 0.041(3) 0.035(3) -0.002(2) 0.016(3) -0.028(3)
C17 0.046(3) 0.072(4) 0.052(3) -0.030(3) 0.013(3) -0.029(3)
C18 0.061(3) 0.040(3) 0.036(3) -0.001(2) -0.004(2) 0.014(2)
C19 0.090(4) 0.056(4) 0.030(3) 0.005(2) -0.009(3) 0.019(3)
C20 0.049(3) 0.132(6) 0.054(4) -0.046(4) 0.017(3) -0.006(4)
C21 0.051(3) 0.059(3) 0.033(2) -0.011(2) 0.002(2) -0.016(3)
C22 0.134(13) 0.085(9) 0.028(4) 0.001(5) 0.009(7) -0.035(9)
C22' 0.131(16) 0.086(12) 0.034(8) -0.008(8) 0.010(10) -0.036(11)
B1 0.036(3) 0.064(4) 0.034(3) -0.005(3) -0.005(2) 0.003(3)
F11 0.0449(17) 0.066(2) 0.121(3) -0.026(2) 0.0246(19) -0.0063(18)
F12 0.070(2) 0.144(4) 0.0309(15) 0.003(2) -0.0048(14) 0.022(2)
F13 0.062(2) 0.170(4) 0.071(2) -0.065(3) -0.0147(18) 0.040(3)
F14 0.096(3) 0.089(3) 0.128(4) 0.052(3) -0.004(3) -0.012(3)
B2 0.025(4) 0.091(8) 0.080(7) -0.040(6) -0.003(4) 0.019(5)
F21 0.058(3) 0.066(3) 0.089(4) -0.028(3) -0.039(3) -0.006(2)
F22 0.025(2) 0.073(3) 0.078(3) -0.040(3) 0.008(2) 0.0064(19)
F23 0.039(2) 0.060(3) 0.086(4) -0.003(3) 0.026(2) 0.009(2)
F24 0.127(6) 0.155(7) 0.071(4) 0.036(4) -0.037(4) -0.044(5)

loop_
_atom_type_symbol
_atom_type_description
_atom_type_scat_dispersion_real
_atom_type_scat_dispersion_imag
_atom_type_scat_source
C C 0.0033 0.0016 'International Tables Vol C Tables 4.2.6.8 and 6.1.1.4'
H H 0.0000 0.0000 'International Tables Vol C Tables 4.2.6.8 and 6.1.1.4'
B B 0.0013 0.0007 'International Tables Vol C Tables 4.2.6.8 and 6.1.1.4'
N N 0.0061 0.0033 'International Tables Vol C Tables 4.2.6.8 and 6.1.1.4'
O O 0.0106 0.0060 'International Tables Vol C Tables 4.2.6.8 and 6.1.1.4'
F F 0.0171 0.0103 'International Tables Vol C Tables 4.2.6.8 and 6.1.1.4'
P P 0.1023 0.0942 'International Tables Vol C Tables 4.2.6.8 and 6.1.1.4'
Fe Fe 0.3463 0.8444 'International Tables Vol C Tables 4.2.6.8 and 6.1.1.4'

loop_
_geom_angle_atom_site_label_1
_geom_angle_atom_site_label_2
_geom_angle_atom_site_label_3
_geom_angle
_geom_angle_site_symmetry_1
_geom_angle_site_symmetry_3
_geom_angle_publ_flag
N1 Fe1 P2 99.68(10) . . ?
N1 Fe1 P4 168.05(10) . . ?
P2 Fe1 P4 92.09(5) . . ?
N1 Fe1 P3 83.17(9) . . ?
P2 Fe1 P3 92.41(5) . . ?
P4 Fe1 P3 94.34(5) . . ?
N1 Fe1 P1 80.22(10) . . ?
P2 Fe1 P1 89.15(5) . . ?
P4 Fe1 P1 102.17(5) . . ?
P3 Fe1 P1 163.35(5) . . ?
N1 Fe1 C11 74.73(14) . . ?
P2 Fe1 C11 173.57(10) . . ?
P4 Fe1 C11 93.39(11) . . ?
P3 Fe1 C11 83.84(11) . . ?
P1 Fe1 C11 92.97(12) . . ?
C14 P1 C15 99.3(3) . . ?
C14 P1 C7 102.0(2) . . ?
C15 P1 C7 102.7(2) . . ?
C14 P1 Fe1 113.77(17) . . ?
C15 P1 Fe1 129.3(3) . . ?
C7 P1 Fe1 106.47(16) . . ?
C17 P2 C16 97.8(3) . . ?
C17 P2 C8 105.5(2) . . ?
C16 P2 C8 103.3(2) . . ?
C17 P2 Fe1 119.60(18) . . ?
C16 P2 Fe1 122.8(2) . . ?
C8 P2 Fe1 105.87(15) . . ?
C19 P3 C18 101.4(2) . . ?
C19 P3 C10 103.9(3) . . ?
C18 P3 C10 102.0(2) . . ?
C19 P3 Fe1 127.1(2) . . ?
C18 P3 Fe1 117.27(17) . . ?
C10 P3 Fe1 101.85(16) . . ?
O1 P4 C21 105.7(2) . . ?
O1 P4 C20 104.5(3) . . ?
C21 P4 C20 98.6(3) . . ?
O1 P4 Fe1 110.45(14) . . ?
C21 P4 Fe1 114.32(17) . . ?
C20 P4 Fe1 121.6(2) . . ?
C1 N1 C5 119.3(3) . . ?
C1 N1 Fe1 124.7(3) . . ?
C5 N1 Fe1 116.0(3) . . ?
C22' O1 P4 107.8(13) . . ?
P4 O1 C22 126.3(6) . . ?
N1 C1 C2 120.0(4) . . ?
N1 C1 C6 119.8(4) . . ?
C2 C1 C6 120.1(4) . . ?
C3 C2 C1 120.3(4) . . ?
C3 C2 H2A 119.9 . . ?
C1 C2 H2A 119.9 . . ?
C4 C3 C2 119.7(4) . . ?
C4 C3 H3A 120.2 . . ?
C2 C3 H3A 120.2 . . ?
C3 C4 C5 120.1(4) . . ?
C3 C4 H4A 119.9 . . ?
C5 C4 H4A 119.9 . . ?
N1 C5 C4 120.6(4) . . ?
N1 C5 C12 117.6(4) . . ?
C4 C5 C12 121.7(4) . . ?
C1 C6 C7 109.7(4) . . ?
C1 C6 C8 110.4(3) . . ?
C7 C6 C8 111.5(4) . . ?
C1 C6 C9 111.9(4) . . ?
C7 C6 C9 107.3(3) . . ?
C8 C6 C9 105.9(4) . . ?
C6 C7 P1 115.8(3) . . ?
C6 C7 H7A 108.3 . . ?
P1 C7 H7A 108.3 . . ?
C6 C7 H7B 108.3 . . ?
P1 C7 H7B 108.3 . . ?
H7A C7 H7B 107.4 . . ?
C6 C8 P2 115.1(3) . . ?
C6 C8 H8A 108.5 . . ?
P2 C8 H8A 108.5 . . ?
C6 C8 H8B 108.5 . . ?
P2 C8 H8B 108.5 . . ?
H8A C8 H8B 107.5 . . ?
C6 C9 H9A 109.5 . . ?
C6 C9 H9B 109.5 . . ?
H9A C9 H9B 109.5 . . ?
C6 C9 H9C 109.5 . . ?
H9A C9 H9C 109.5 . . ?
H9B C9 H9C 109.5 . . ?
C12 C10 P3 111.9(3) . . ?
C12 C10 H10A 109.2 . . ?
P3 C10 H10A 109.2 . . ?
C12 C10 H10B 109.2 . . ?
P3 C10 H10B 109.2 . . ?
H10A C10 H10B 107.9 . . ?
C12 C11 Fe1 88.5(3) . . ?
C12 C11 H11A 109.5 . . ?
C12 C11 H11B 109.5 . . ?
Fe1 C11 H11B 116.5 . . ?
H11A C11 H11B 109.5 . . ?
C12 C11 H11C 109.5 . . ?
Fe1 C11 H11C 120.8 . . ?
H11A C11 H11C 109.5 . . ?
H11B C11 H11C 109.5 . . ?
C5 C12 C10 109.7(4) . . ?
C5 C12 C11 109.6(4) . . ?
C10 C12 C11 111.2(4) . . ?
C5 C12 C13 112.7(4) . . ?
C10 C12 C13 108.1(4) . . ?
C11 C12 C13 105.5(4) . . ?
C12 C13 H13A 109.5 . . ?
C12 C13 H13B 109.5 . . ?
H13A C13 H13B 109.5 . . ?
C12 C13 H13C 109.5 . . ?
H13A C13 H13C 109.5 . . ?
H13B C13 H13C 109.5 . . ?
P1 C14 H14A 109.5 . . ?
P1 C14 H14B 109.5 . . ?
H14A C14 H14B 109.5 . . ?
P1 C14 H14C 109.5 . . ?
H14A C14 H14C 109.5 . . ?
H14B C14 H14C 109.5 . . ?
P1 C15 H15A 109.5 . . ?
P1 C15 H15B 109.5 . . ?
H15A C15 H15B 109.5 . . ?
P1 C15 H15C 109.5 . . ?
H15A C15 H15C 109.5 . . ?
H15B C15 H15C 109.5 . . ?
P2 C16 H16A 109.5 . . ?
P2 C16 H16B 109.5 . . ?
H16A C16 H16B 109.5 . . ?
P2 C16 H16C 109.5 . . ?
H16A C16 H16C 109.5 . . ?
H16B C16 H16C 109.5 . . ?
P2 C17 H17A 109.5 . . ?
P2 C17 H17B 109.5 . . ?
H17A C17 H17B 109.5 . . ?
P2 C17 H17C 109.5 . . ?
H17A C17 H17C 109.5 . . ?
H17B C17 H17C 109.5 . . ?
P3 C18 H18A 109.5 . . ?
P3 C18 H18B 109.5 . . ?
H18A C18 H18B 109.5 . . ?
P3 C18 H18C 109.5 . . ?
H18A C18 H18C 109.5 . . ?
H18B C18 H18C 109.5 . . ?
P3 C19 H19A 109.5 . . ?
P3 C19 H19B 109.5 . . ?
P3 C19 H19C 109.5 . . ?
P3 C19 H19D 109.5 . . ?
P3 C19 H19E 109.5 . . ?
H19D C19 H19E 109.5 . . ?
P3 C19 H19F 109.5 . . ?
H19D C19 H19F 109.5 . . ?
H19E C19 H19F 109.5 . . ?
P4 C20 H20A 109.5 . . ?
P4 C20 H20B 109.5 . . ?
P4 C20 H20C 109.5 . . ?
P4 C20 H20D 109.5 . . ?
P4 C20 H20E 109.5 . . ?
H20D C20 H20E 109.5 . . ?
P4 C20 H20F 109.5 . . ?
H20D C20 H20F 109.5 . . ?
H20E C20 H20F 109.5 . . ?
P4 C21 H21A 109.5 . . ?
P4 C21 H21B 109.5 . . ?
H21A C21 H21B 109.5 . . ?
P4 C21 H21C 109.5 . . ?
H21A C21 H21C 109.5 . . ?
H21B C21 H21C 109.5 . . ?
O1 C22 H22A 109.5 . . ?
O1 C22 H22B 109.5 . . ?
O1 C22 H22C 109.5 . . ?
O1 C22' H22D 109.5 . . ?
O1 C22' H22E 109.5 . . ?
H22D C22' H22E 109.5 . . ?
O1 C22' H22F 109.5 . . ?
H22D C22' H22F 109.5 . . ?
H22E C22' H22F 109.5 . . ?
F13 B1 F12 109.0(5) . . ?
F13 B1 F11 109.7(5) . . ?
F12 B1 F11 111.5(5) . . ?
F13 B1 F14 109.2(5) . . ?
F12 B1 F14 108.8(5) . . ?
F11 B1 F14 108.6(5) . . ?
F21 B2 F23 113.5(7) . . ?
F21 B2 F22 112.9(6) . . ?
F23 B2 F22 106.5(7) . . ?
F21 B2 F24 109.4(8) . . ?
F23 B2 F24 104.8(6) . . ?
F22 B2 F24 109.4(7) . . ?
F21' B2' F23' 132(3) . . ?
F21' B2' F22' 108(2) . . ?
F23' B2' F22' 103(2) . . ?
F21' B2' F24' 108(2) . . ?
F23' B2' F24' 99(2) . . ?
F22' B2' F24' 103(2) . . ?

loop_
_geom_bond_atom_site_label_1
_geom_bond_atom_site_label_2
_geom_bond_distance
_geom_bond_site_symmetry_2
_geom_bond_publ_flag
Fe1 N1 2.061(3) . ?
Fe1 P2 2.1760(13) . ?
Fe1 P4 2.2062(13) . ?
Fe1 P3 2.2500(13) . ?
Fe1 P1 2.2702(14) . ?
Fe1 C11 2.651(5) . ?
P1 C14 1.832(5) . ?
P1 C15 1.827(5) . ?
P1 C7 1.842(4) . ?
P2 C17 1.820(5) . ?
P2 C16 1.821(5) . ?
P2 C8 1.828(4) . ?
P3 C19 1.817(5) . ?
P3 C18 1.832(5) . ?
P3 C10 1.832(5) . ?
P4 O1 1.618(4) . ?
P4 C21 1.813(5) . ?
P4 C20 1.796(6) . ?
N1 C1 1.360(5) . ?
N1 C5 1.376(5) . ?
O1 C22' 1.50(3) . ?
O1 C22 1.512(11) . ?
C1 C2 1.394(6) . ?
C1 C6 1.529(6) . ?
C2 C3 1.369(7) . ?
C2 H2A 0.9500 . ?
C3 C4 1.358(7) . ?
C3 H3A 0.9500 . ?
C4 C5 1.381(6) . ?
C4 H4A 0.9500 . ?
C5 C12 1.521(6) . ?
C6 C7 1.542(6) . ?
C6 C8 1.550(6) . ?
C6 C9 1.550(6) . ?
C7 H7A 0.9900 . ?
C7 H7B 0.9900 . ?
C8 H8A 0.9900 . ?
C8 H8B 0.9900 . ?
C9 H9A 0.9800 . ?
C9 H9B 0.9800 . ?
C9 H9C 0.9800 . ?
C10 C12 1.535(7) . ?
C10 H10A 0.9900 . ?
C10 H10B 0.9900 . ?
C11 C12 1.534(6) . ?
C11 H11A 0.9800 . ?
C11 H11B 0.9800 . ?
C11 H11C 0.9800 . ?
C12 C13 1.538(6) . ?
C13 H13A 0.9800 . ?
C13 H13B 0.9800 . ?
C13 H13C 0.9800 . ?
C14 H14A 0.9800 . ?
C14 H14B 0.9800 . ?
C14 H14C 0.9800 . ?
C15 H15A 0.9800 . ?
C15 H15B 0.9800 . ?
C15 H15C 0.9800 . ?
C16 H16A 0.9800 . ?
C16 H16B 0.9800 . ?
C16 H16C 0.9800 . ?
C17 H17A 0.9800 . ?
C17 H17B 0.9800 . ?
C17 H17C 0.9800 . ?
C18 H18A 0.9800 . ?
C18 H18B 0.9800 . ?
C18 H18C 0.9800 . ?
C19 H19A 0.9800 . ?
C19 H19B 0.9800 . ?
C19 H19C 0.9800 . ?
C19 H19D 0.9800 . ?
C19 H19E 0.9800 . ?
C19 H19F 0.9800 . ?
C20 H20A 0.9800 . ?
C20 H20B 0.9800 . ?
C20 H20C 0.9800 . ?
C20 H20D 0.9800 . ?
C20 H20E 0.9800 . ?
C20 H20F 0.9800 . ?
C21 H21A 0.9800 . ?
C21 H21B 0.9800 . ?
C21 H21C 0.9800 . ?
C22 H22A 0.9800 . ?
C22 H22B 0.9800 . ?
C22 H22C 0.9800 . ?
C22' H22D 0.9800 . ?
C22' H22E 0.9800 . ?
C22' H22F 0.9800 . ?
B1 F13 1.354(7) . ?
B1 F12 1.355(6) . ?
B1 F11 1.356(6) . ?
B1 F14 1.370(7) . ?
B2 F21 1.314(10) . ?
B2 F23 1.392(10) . ?
B2 F22 1.398(10) . ?
B2 F24 1.423(11) . ?
B2' F21' 1.353(17) . ?
B2' F23' 1.379(17) . ?
B2' F22' 1.408(18) . ?
B2' F24' 1.433(18) . ?
